data_2021343
loop_
_publ_author_name
'Dwivedi, Bhavna'
'Das, Dinabandhu'

_publ_section_title
;
 Polymorphism in some new bis-hydrazone compounds
;
_journal_issue 12
_journal_name_full 'Acta Crystallographica Section C'
_journal_page_first
;
;
_journal_paper_doi 10.1107/S2053229618014286
_journal_volume 74
_journal_year 2018
_chemical_formula_iupac 'C30 H22 F4 N4'
_chemical_formula_moiety 'C30 H22 F4 N4'
_chemical_formula_sum 'C30 H22 F4 N4'
_chemical_formula_weight 514.51
_chemical_name_systematic
;
Butane-2,3-dione 2,3-bis{[bis(4-fluorophenyl)methylidene]hydrazone}
;
_space_group_crystal_system monoclinic
_space_group_IT_number 14
_space_group_name_Hall '-P 2yn'
_space_group_name_H-M_alt 'P 1 21/n 1'
_symmetry_space_group_name_Hall '-P 2yn'
_symmetry_space_group_name_H-M 'P 1 21/n 1'
_atom_sites_solution_hydrogens geom
_audit_creation_method SHELXL-2016/6
_cell_angle_alpha 90
_cell_angle_beta 102.371(3)
_cell_angle_gamma 90
_cell_formula_units_Z 2
_cell_length_a 10.1480(9)
_cell_length_b 11.2687(11)
_cell_length_c 11.5255(12)
_cell_measurement_reflns_used 9988
_cell_measurement_temperature 298(2)
_cell_measurement_theta_max 28.05
_cell_measurement_theta_min 2.56
_cell_volume 1287.4(2)
_computing_cell_refinement
;
SAINT (Bruker, 2012)
;
_computing_data_collection
;
APEX3 (Bruker, 2012)
;
_computing_data_reduction
;
SAINT (Bruker, 2012)
;
_computing_molecular_graphics
;
X-SEED (Barbour, 2001)
;
_computing_structure_refinement
;
SHELXL2016 (Sheldrick, 2015)
;
_computing_structure_solution
;
SHELXS97 (Sheldrick, 2008)
;
_diffrn_ambient_temperature 298(2)
_diffrn_measured_fraction_theta_full 1.000
_diffrn_measured_fraction_theta_max 0.999
_diffrn_measurement_device_type 'Bruker APEXIII CMOS detector'
_diffrn_measurement_method 'phi and omega scans'
_diffrn_radiation_type MoK\a
_diffrn_radiation_wavelength 0.71073
_diffrn_reflns_av_R_equivalents 0.0503
_diffrn_reflns_av_unetI/netI 0.0284
_diffrn_reflns_limit_h_max 10
_diffrn_reflns_limit_h_min -13
_diffrn_reflns_limit_k_max 15
_diffrn_reflns_limit_k_min -15
_diffrn_reflns_limit_l_max 15
_diffrn_reflns_limit_l_min -15
_diffrn_reflns_number 28537
_diffrn_reflns_theta_full 25.000
_diffrn_reflns_theta_max 28.322
_diffrn_reflns_theta_min 2.429
_diffrn_source microfocus
_exptl_absorpt_coefficient_mu 0.100
_exptl_absorpt_correction_T_max 0.993
_exptl_absorpt_correction_T_min 0.974
_exptl_absorpt_correction_type multi-scan
_exptl_absorpt_process_details
;
(SADABS; Bruker, 2012)
;
_exptl_crystal_colour yellow
_exptl_crystal_density_diffrn 1.327
_exptl_crystal_description block
_exptl_crystal_F_000 532
_exptl_crystal_size_max 0.410
_exptl_crystal_size_mid 0.220
_exptl_crystal_size_min 0.069
_refine_diff_density_max 0.225
_refine_diff_density_min -0.179
_refine_ls_extinction_coef 0.022(3)
_refine_ls_extinction_expression Fc^*^=kFc[1+0.001xFc^2^\l^3^/sin(2\q)]^-1/4^
_refine_ls_extinction_method
;
SHELXL2016 (Sheldrick, 2015)
;
_refine_ls_goodness_of_fit_ref 1.048
_refine_ls_hydrogen_treatment constr
_refine_ls_matrix_type full
_refine_ls_number_parameters 174
_refine_ls_number_reflns 3206
_refine_ls_number_restraints 0
_refine_ls_restrained_S_all 1.048
_refine_ls_R_factor_all 0.0745
_refine_ls_R_factor_gt 0.0493
_refine_ls_shift/su_max 0.000
_refine_ls_shift/su_mean 0.000
_refine_ls_structure_factor_coef Fsqd
_refine_ls_weighting_details 'w=1/[\s^2^(Fo^2^)+(0.0529P)^2^+0.3545P] where P=(Fo^2^+2Fc^2^)/3'
_refine_ls_weighting_scheme calc
_refine_ls_wR_factor_gt 0.1206
_refine_ls_wR_factor_ref 0.1344
_reflns_number_gt 2291
_reflns_number_total 3206
_reflns_threshold_expression 'I > 2\s(I)'
_cod_data_source_file uk3160sup1.cif
_cod_data_source_block 1a
_cod_database_code 2021343
_shelx_space_group_comment
;
The symmetry employed for this shelxl refinement is uniquely defined
by the following loop, which should always be used as a source of
symmetry information in preference to the above space-group names.
They are only intended as comments.
;
_shelx_estimated_absorpt_t_min 0.960
_shelx_estimated_absorpt_t_max 0.993

loop_
_space_group_symop_operation_xyz
'x, y, z'
'-x+1/2, y+1/2, -z+1/2'
'-x, -y, -z'
'x-1/2, -y-1/2, z-1/2'

loop_
_atom_site_type_symbol
_atom_site_label
_atom_site_fract_x
_atom_site_fract_y
_atom_site_fract_z
_atom_site_U_iso_or_equiv
_atom_site_adp_type
_atom_site_calc_flag
_atom_site_occupancy
F F1 0.33187(13) -0.14627(11) 0.23459(13) 0.0933(4) Uani d 1
F F2 0.53925(16) 0.69428(10) 0.37182(13) 0.0997(5) Uani d 1
N N1 0.81620(13) 0.20065(11) 0.46090(13) 0.0522(4) Uani d 1
N N2 0.85191(12) 0.08095(11) 0.47470(13) 0.0495(3) Uani d 1
C C1 0.69233(14) 0.21873(13) 0.40757(14) 0.0442(4) Uani d 1
C C2 0.59512(14) 0.12473(13) 0.35578(13) 0.0438(4) Uani d 1
C C3 0.62408(17) 0.04173(16) 0.27662(16) 0.0564(4) Uani d 1
H H3 0.705175 0.046755 0.251631 0.068 Uiso calc 1
C C4 0.53499(19) -0.04839(17) 0.23399(18) 0.0657(5) Uani d 1
H H4 0.554422 -0.103115 0.179614 0.079 Uiso calc 1
C C5 0.41855(17) -0.05546(16) 0.27307(17) 0.0608(5) Uani d 1
C C6 0.38553(17) 0.02364(18) 0.35122(17) 0.0625(5) Uani d 1
H H6 0.305228 0.016060 0.377134 0.075 Uiso calc 1
C C7 0.47312(16) 0.11498(16) 0.39115(16) 0.0548(4) Uani d 1
H H7 0.450375 0.171136 0.442662 0.066 Uiso calc 1
C C8 0.64851(15) 0.34474(13) 0.39940(14) 0.0448(4) Uani d 1
C C9 0.53820(17) 0.38165(15) 0.31388(16) 0.0545(4) Uani d 1
H H9 0.488847 0.326462 0.262168 0.065 Uiso calc 1
C C10 0.50115(19) 0.49994(17) 0.30501(17) 0.0630(5) Uani d 1
H H10 0.427018 0.524759 0.247932 0.076 Uiso calc 1
C C11 0.5745(2) 0.57903(16) 0.38076(17) 0.0617(5) Uani d 1
C C12 0.6831(2) 0.54650(16) 0.46662(17) 0.0632(5) Uani d 1
H H12 0.731327 0.602680 0.517847 0.076 Uiso calc 1
C C13 0.71972(18) 0.42891(15) 0.47574(16) 0.0554(4) Uani d 1
H H13 0.793377 0.405400 0.534013 0.067 Uiso calc 1
C C14 0.97954(14) 0.06282(12) 0.49187(13) 0.0420(3) Uani d 1
C C15 1.08342(16) 0.15739(14) 0.49659(18) 0.0583(5) Uani d 1
H H15A 1.090026 0.178273 0.417278 0.087 Uiso calc 1
H H15B 1.169129 0.128711 0.539551 0.087 Uiso calc 1
H H15C 1.057962 0.226053 0.535962 0.087 Uiso calc 1

loop_
_atom_site_aniso_label
_atom_site_aniso_U_11
_atom_site_aniso_U_22
_atom_site_aniso_U_33
_atom_site_aniso_U_12
_atom_site_aniso_U_13
_atom_site_aniso_U_23
F1 0.0740(8) 0.0764(8) 0.1153(11) -0.0186(6) -0.0115(7) -0.0051(7)
F2 0.1396(12) 0.0509(7) 0.1131(11) 0.0369(7) 0.0366(9) 0.0154(6)
N1 0.0401(7) 0.0394(7) 0.0752(10) 0.0087(5) 0.0083(6) 0.0027(6)
N2 0.0379(7) 0.0400(7) 0.0688(9) 0.0073(5) 0.0073(6) 0.0040(6)
C1 0.0387(7) 0.0436(8) 0.0518(9) 0.0091(6) 0.0131(6) 0.0029(6)
C2 0.0380(7) 0.0448(8) 0.0482(8) 0.0097(6) 0.0084(6) 0.0042(6)
C3 0.0482(9) 0.0621(10) 0.0615(10) 0.0051(8) 0.0177(8) -0.0065(8)
C4 0.0640(11) 0.0610(11) 0.0695(12) 0.0039(9) 0.0085(9) -0.0161(9)
C5 0.0497(10) 0.0549(10) 0.0691(11) -0.0031(8) -0.0070(8) 0.0036(9)
C6 0.0394(8) 0.0755(13) 0.0719(12) -0.0013(8) 0.0104(8) 0.0074(10)
C7 0.0416(8) 0.0629(10) 0.0609(10) 0.0069(7) 0.0128(7) -0.0049(8)
C8 0.0423(8) 0.0439(8) 0.0509(9) 0.0108(6) 0.0157(6) 0.0038(7)
C9 0.0502(9) 0.0542(9) 0.0587(10) 0.0136(7) 0.0104(7) 0.0050(8)
C10 0.0626(11) 0.0615(11) 0.0656(11) 0.0255(9) 0.0153(9) 0.0181(9)
C11 0.0801(12) 0.0444(9) 0.0683(11) 0.0212(9) 0.0333(10) 0.0102(8)
C12 0.0790(12) 0.0456(9) 0.0674(11) 0.0056(9) 0.0212(10) -0.0045(8)
C13 0.0568(10) 0.0496(9) 0.0582(10) 0.0105(7) 0.0086(8) 0.0002(7)
C14 0.0353(7) 0.0407(8) 0.0490(8) 0.0042(6) 0.0069(6) 0.0036(6)
C15 0.0434(9) 0.0425(9) 0.0888(13) 0.0022(7) 0.0138(8) 0.0050(8)

loop_
_atom_type_symbol
_atom_type_description
_atom_type_scat_dispersion_real
_atom_type_scat_dispersion_imag
_atom_type_scat_source
C C 0.0033 0.0016 'International Tables Vol C Tables 4.2.6.8 and 6.1.1.4'
H H 0.0000 0.0000 'International Tables Vol C Tables 4.2.6.8 and 6.1.1.4'
N N 0.0061 0.0033 'International Tables Vol C Tables 4.2.6.8 and 6.1.1.4'
F F 0.0171 0.0103 'International Tables Vol C Tables 4.2.6.8 and 6.1.1.4'

loop_
_geom_angle_atom_site_label_1
_geom_angle_atom_site_label_2
_geom_angle_atom_site_label_3
_geom_angle_site_symmetry_1
_geom_angle_site_symmetry_3
_geom_angle
C1 N1 N2 . . 114.13(13)
C14 N2 N1 . . 113.56(12)
N1 C1 C2 . . 125.07(13)
N1 C1 C8 . . 115.38(14)
C2 C1 C8 . . 119.55(12)
C3 C2 C7 . . 118.01(15)
C3 C2 C1 . . 122.15(14)
C7 C2 C1 . . 119.77(14)
C4 C3 C2 . . 121.21(16)
C4 C3 H3 . . 119.4
C2 C3 H3 . . 119.4
C5 C4 C3 . . 118.51(17)
C5 C4 H4 . . 120.7
C3 C4 H4 . . 120.7
C4 C5 C6 . . 122.57(17)
C4 C5 F1 . . 119.03(18)
C6 C5 F1 . . 118.38(17)
C5 C6 C7 . . 118.68(17)
C5 C6 H6 . . 120.7
C7 C6 H6 . . 120.7
C6 C7 C2 . . 120.98(16)
C6 C7 H7 . . 119.5
C2 C7 H7 . . 119.5
C13 C8 C9 . . 118.50(15)
C13 C8 C1 . . 120.37(14)
C9 C8 C1 . . 121.12(15)
C10 C9 C8 . . 120.44(17)
C10 C9 H9 . . 119.8
C8 C9 H9 . . 119.8
C11 C10 C9 . . 118.93(17)
C11 C10 H10 . . 120.5
C9 C10 H10 . . 120.5
F2 C11 C10 . . 119.06(18)
F2 C11 C12 . . 118.37(19)
C10 C11 C12 . . 122.56(16)
C11 C12 C13 . . 118.54(18)
C11 C12 H12 . . 120.7
C13 C12 H12 . . 120.7
C12 C13 C8 . . 121.03(17)
C12 C13 H13 . . 119.5
C8 C13 H13 . . 119.5
N2 C14 C14 . 3_756 114.79(16)
N2 C14 C15 . . 125.00(13)
C14 C14 C15 3_756 . 120.21(16)
C14 C15 H15A . . 109.5
C14 C15 H15B . . 109.5
H15A C15 H15B . . 109.5
C14 C15 H15C . . 109.5
H15A C15 H15C . . 109.5
H15B C15 H15C . . 109.5

loop_
_geom_bond_atom_site_label_1
_geom_bond_atom_site_label_2
_geom_bond_site_symmetry_2
_geom_bond_distance
F1 C5 . 1.360(2)
F2 C11 . 1.345(2)
N1 C1 . 1.2917(19)
N1 N2 . 1.3969(18)
N2 C14 . 1.2839(18)
C1 C2 . 1.483(2)
C1 C8 . 1.485(2)
C2 C3 . 1.381(2)
C2 C7 . 1.388(2)
C3 C4 . 1.378(3)
C3 H3 . 0.9300
C4 C5 . 1.354(3)
C4 H4 . 0.9300
C5 C6 . 1.359(3)
C6 C7 . 1.373(2)
C6 H6 . 0.9300
C7 H7 . 0.9300
C8 C13 . 1.387(2)
C8 C9 . 1.387(2)
C9 C10 . 1.383(2)
C9 H9 . 0.9300
C10 C11 . 1.354(3)
C10 H10 . 0.9300
C11 C12 . 1.364(3)
C12 C13 . 1.374(2)
C12 H12 . 0.9300
C13 H13 . 0.9300
C14 C14 3_756 1.476(3)
C14 C15 . 1.492(2)
C15 H15A . 0.9600
C15 H15B . 0.9600
C15 H15C . 0.9600

_cod_database_fobs_code 2021343
